data_4117675
loop_
_publ_author_name
'Zhiguo Zhou'
'Atsushi Wakamiya'
'Tomokatsu Kushida'
'Shigehiro Yamaguchi'

_publ_section_title
;
 Planarized Triarylboranes: Stabilization by Structural Constraint and
 Their Plane-to-Bowl Conversion
;
_journal_name_full 'Journal of the American Chemical Society'
_journal_page_first 4529
_journal_page_last 4532
_journal_paper_doi 10.1021/ja211944q
_journal_volume 134
_journal_year 2012
_chemical_formula_sum 'C25 H21 B O'
_chemical_formula_weight 348.23
_chemical_name_systematic
; 
 ? 
;
_space_group_IT_number 14
_symmetry_cell_setting monoclinic
_symmetry_space_group_name_Hall '-P 2yn'
_symmetry_space_group_name_H-M 'P 1 21/n 1'
_atom_sites_solution_hydrogens geom
_atom_sites_solution_primary direct
_atom_sites_solution_secondary difmap
_audit_creation_method SHELXL-97
_cell_angle_alpha 90.00
_cell_angle_beta 92.182(4)
_cell_angle_gamma 90.00
_cell_formula_units_Z 4
_cell_length_a 12.223(2)
_cell_length_b 9.4772(16)
_cell_length_c 15.291(3)
_cell_measurement_reflns_used 2829
_cell_measurement_temperature 100(2)
_cell_measurement_theta_max 31.5050
_cell_measurement_theta_min 2.0143
_cell_volume 1770.0(5)
_computing_molecular_graphics 'ORTEP 3 for windows'
_computing_structure_refinement 'SHELXL-97 (Sheldrick, 1997)'
_computing_structure_solution 'SHELXS-97 (Sheldrick, 1990)'
_diffrn_ambient_temperature 100(2)
_diffrn_measured_fraction_theta_full 1.000
_diffrn_measured_fraction_theta_max 1.000
_diffrn_measurement_device_type 'Bruker SMART APAX '
_diffrn_radiation_monochromator graphite
_diffrn_radiation_source 'fine-focus sealed tube'
_diffrn_radiation_type MoKa
_diffrn_radiation_wavelength 0.71073
_diffrn_reflns_av_R_equivalents 0.0347
_diffrn_reflns_av_sigmaI/netI 0.0600
_diffrn_reflns_limit_h_max 14
_diffrn_reflns_limit_h_min -14
_diffrn_reflns_limit_k_max 11
_diffrn_reflns_limit_k_min -11
_diffrn_reflns_limit_l_max 13
_diffrn_reflns_limit_l_min -18
_diffrn_reflns_number 8981
_diffrn_reflns_theta_full 25.49
_diffrn_reflns_theta_max 25.49
_diffrn_reflns_theta_min 2.09
_exptl_absorpt_coefficient_mu 0.077
_exptl_absorpt_correction_T_max 0.9924
_exptl_absorpt_correction_T_min 0.9848
_exptl_absorpt_correction_type empirical
_exptl_absorpt_process_details SADABS
_exptl_crystal_colour colorless
_exptl_crystal_density_diffrn 1.307
_exptl_crystal_description block
_exptl_crystal_F_000 736
_exptl_crystal_size_max 0.20
_exptl_crystal_size_mid 0.15
_exptl_crystal_size_min 0.10
_refine_diff_density_max 0.250
_refine_diff_density_min -0.180
_refine_diff_density_rms 0.042
_refine_ls_extinction_method none
_refine_ls_goodness_of_fit_ref 1.006
_refine_ls_hydrogen_treatment constr
_refine_ls_matrix_type full
_refine_ls_number_parameters 248
_refine_ls_number_reflns 3297
_refine_ls_number_restraints 0
_refine_ls_restrained_S_all 1.006
_refine_ls_R_factor_all 0.0741
_refine_ls_R_factor_gt 0.0449
_refine_ls_shift/su_max 0.000
_refine_ls_shift/su_mean 0.000
_refine_ls_structure_factor_coef Fsqd
_refine_ls_weighting_details 'calc w=1/[?^2^(Fo^2^)+(0.0250P)^2^+0.0060P] where P=(Fo^2^+2Fc^2^)/3'
_refine_ls_weighting_scheme calc
_refine_ls_wR_factor_gt 0.0801
_refine_ls_wR_factor_ref 0.0854
_reflns_number_gt 2136
_reflns_number_total 3297
_reflns_threshold_expression >2sigma(I)
_cod_data_source_file ja211944q_si_002_3.cif
_cod_data_source_block compd6
_cod_original_cell_volume 1770.1(5)
_cod_database_code 4117675

loop_
_publ_contact_author_name
_publ_contact_author_address
_publ_contact_author_email
_publ_contact_author_fax
_publ_contact_author_phone
' Atsushi Wakamiya '
; 
    Institute for Chemical Research, Kyoto Unversity, and JST-PRESTO,
  Uji, Kyoto 611-0011, Japan 
;
' wakamiya@chem.nagoya-u.ac.jp' ' +81-774-38-3173 ' ' +81-774-38-3178 '
' Shigehiro Yamaguchi '
; 
    Department of Chemistry, Graduate School of Science, Nagoya University, 
    Furo, Chikusa, Nagoya 464-8602, Japan
;
' yamaguchi@chem.nagoya-u.ac.jp' ' +81-52-789-2291 ' ' +81-52-789-5947 '

loop_
_symmetry_equiv_pos_as_xyz
'x, y, z'
'-x+1/2, y+1/2, -z+1/2'
'-x, -y, -z'
'x-1/2, -y-1/2, z-1/2'

loop_
_atom_site_label
_atom_site_type_symbol
_atom_site_fract_x
_atom_site_fract_y
_atom_site_fract_z
_atom_site_U_iso_or_equiv
_atom_site_adp_type
_atom_site_occupancy
_atom_site_symmetry_multiplicity
_atom_site_calc_flag
_atom_site_refinement_flags
B1 B 0.94135(15) 0.0418(2) 0.66038(13) 0.0190(5) Uani 1 1 d .
C1 C 0.99854(13) 0.02931(17) 0.74899(11) 0.0178(4) Uani 1 1 d .
C2 C 0.96308(13) -0.07300(17) 0.80901(11) 0.0190(4) Uani 1 1 d .
C3 C 1.01684(13) -0.08234(18) 0.88997(11) 0.0211(4) Uani 1 1 d .
H1 H 0.9953 -0.1517 0.9308 0.025 Uiso 1 1 calc R
C4 C 1.10206(13) 0.00917(18) 0.91182(12) 0.0223(4) Uani 1 1 d .
H2 H 1.1384 0.0013 0.9676 0.027 Uiso 1 1 calc R
C5 C 1.13537(13) 0.11174(18) 0.85413(12) 0.0223(4) Uani 1 1 d .
H3 H 1.1925 0.1751 0.8712 0.027 Uiso 1 1 calc R
C6 C 1.08546(13) 0.12214(17) 0.77136(11) 0.0186(4) Uani 1 1 d .
C7 C 0.97915(13) 0.14965(17) 0.59466(11) 0.0179(4) Uani 1 1 d .
C8 C 1.06833(13) 0.23773(18) 0.61672(11) 0.0196(4) Uani 1 1 d .
C9 C 1.10210(14) 0.33327(18) 0.55313(12) 0.0236(4) Uani 1 1 d .
H4 H 1.1624 0.3938 0.5663 0.028 Uiso 1 1 calc R
C10 C 1.04940(14) 0.34111(18) 0.47175(12) 0.0242(4) Uani 1 1 d .
H5 H 1.0750 0.4054 0.4295 0.029 Uiso 1 1 calc R
C11 C 0.95953(14) 0.25623(18) 0.45089(12) 0.0234(4) Uani 1 1 d .
H6 H 0.9227 0.2634 0.3952 0.028 Uiso 1 1 calc R
C12 C 0.92444(13) 0.16079(17) 0.51260(11) 0.0193(4) Uani 1 1 d .
C13 C 0.84153(13) -0.05028(17) 0.63795(11) 0.0193(4) Uani 1 1 d .
C14 C 0.78566(13) -0.03334(18) 0.55672(12) 0.0210(4) Uani 1 1 d .
C15 C 0.69312(14) -0.11373(19) 0.53576(12) 0.0256(5) Uani 1 1 d .
H7 H 0.6543 -0.1013 0.4813 0.031 Uiso 1 1 calc R
C16 C 0.65852(14) -0.21238(19) 0.59585(12) 0.0272(5) Uani 1 1 d .
H8 H 0.5956 -0.2682 0.5821 0.033 Uiso 1 1 calc R
C17 C 0.71412(14) -0.23049(19) 0.67520(12) 0.0260(5) Uani 1 1 d .
H9 H 0.6891 -0.2994 0.7149 0.031 Uiso 1 1 calc R
C18 C 0.80639(13) -0.14996(18) 0.69866(11) 0.0204(4) Uani 1 1 d .
C19 C 0.86579(13) -0.17313(18) 0.78781(11) 0.0210(4) Uani 1 1 d .
C20 C 0.90967(14) -0.32615(18) 0.78999(12) 0.0281(5) Uani 1 1 d .
H10 H 0.9636 -0.3379 0.7447 0.042 Uiso 1 1 calc R
H11 H 0.8489 -0.3920 0.7791 0.042 Uiso 1 1 calc R
H12 H 0.9444 -0.3456 0.8476 0.042 Uiso 1 1 calc R
C21 C 0.78129(13) -0.15448(19) 0.85994(12) 0.0269(5) Uani 1 1 d .
H13 H 0.8148 -0.1815 0.9167 0.040 Uiso 1 1 calc R
H14 H 0.7175 -0.2146 0.8467 0.040 Uiso 1 1 calc R
H15 H 0.7581 -0.0556 0.8620 0.040 Uiso 1 1 calc R
C22 C 1.12256(13) 0.23884(17) 0.70855(11) 0.0202(4) Uani 1 1 d .
C23 C 1.24849(13) 0.22930(19) 0.70204(12) 0.0259(5) Uani 1 1 d .
H16 H 1.2681 0.1372 0.6781 0.039 Uiso 1 1 calc R
H17 H 1.2833 0.2405 0.7604 0.039 Uiso 1 1 calc R
H18 H 1.2738 0.3042 0.6635 0.039 Uiso 1 1 calc R
C24 C 1.09232(14) 0.38231(17) 0.74994(12) 0.0272(5) Uani 1 1 d .
H19 H 1.1191 0.4594 0.7138 0.041 Uiso 1 1 calc R
H20 H 1.1261 0.3889 0.8090 0.041 Uiso 1 1 calc R
H21 H 1.0126 0.3893 0.7532 0.041 Uiso 1 1 calc R
C25 C 0.82452(14) 0.07256(18) 0.49146(12) 0.0218(4) Uani 1 1 d .
O1 O 0.77448(10) 0.08756(13) 0.42116(8) 0.0309(3) Uani 1 1 d .

loop_
_atom_site_aniso_label
_atom_site_aniso_U_11
_atom_site_aniso_U_22
_atom_site_aniso_U_33
_atom_site_aniso_U_23
_atom_site_aniso_U_13
_atom_site_aniso_U_12
B1 0.0184(11) 0.0151(11) 0.0239(12) -0.0035(9) 0.0071(10) 0.0074(9)
C1 0.0171(10) 0.0141(9) 0.0225(11) -0.0021(8) 0.0066(8) 0.0044(8)
C2 0.0186(10) 0.0177(10) 0.0208(11) -0.0013(8) 0.0041(8) 0.0046(8)
C3 0.0229(10) 0.0200(10) 0.0210(11) 0.0024(8) 0.0071(8) 0.0026(8)
C4 0.0217(10) 0.0263(11) 0.0191(10) -0.0009(8) 0.0022(8) 0.0062(9)
C5 0.0195(10) 0.0205(10) 0.0271(11) -0.0049(9) 0.0028(9) 0.0006(8)
C6 0.0183(10) 0.0169(10) 0.0208(11) -0.0033(8) 0.0045(8) 0.0033(8)
C7 0.0185(9) 0.0150(10) 0.0205(11) -0.0024(8) 0.0043(8) 0.0038(8)
C8 0.0183(10) 0.0165(10) 0.0244(11) -0.0001(8) 0.0054(8) 0.0042(8)
C9 0.0214(10) 0.0185(10) 0.0313(12) -0.0006(9) 0.0059(9) 0.0000(8)
C10 0.0285(11) 0.0193(10) 0.0252(11) 0.0049(8) 0.0073(9) 0.0024(9)
C11 0.0260(10) 0.0238(11) 0.0205(11) 0.0008(9) 0.0020(9) 0.0067(9)
C12 0.0198(10) 0.0158(10) 0.0227(11) -0.0012(8) 0.0045(8) 0.0045(8)
C13 0.0181(10) 0.0175(10) 0.0225(11) -0.0025(8) 0.0030(8) 0.0039(8)
C14 0.0192(10) 0.0192(10) 0.0248(11) -0.0036(8) 0.0040(8) 0.0020(8)
C15 0.0209(10) 0.0295(12) 0.0265(11) -0.0043(9) -0.0001(9) 0.0017(9)
C16 0.0228(10) 0.0283(12) 0.0307(12) -0.0065(9) 0.0041(9) -0.0084(9)
C17 0.0281(11) 0.0224(11) 0.0281(12) -0.0028(9) 0.0089(9) -0.0053(9)
C18 0.0197(10) 0.0174(10) 0.0246(11) -0.0036(8) 0.0066(8) 0.0001(8)
C19 0.0227(10) 0.0190(10) 0.0219(11) -0.0022(8) 0.0063(8) -0.0020(8)
C20 0.0322(11) 0.0206(10) 0.0317(12) 0.0015(9) 0.0046(9) -0.0009(9)
C21 0.0250(11) 0.0270(11) 0.0293(11) -0.0005(9) 0.0077(9) -0.0053(9)
C22 0.0187(10) 0.0155(10) 0.0264(11) -0.0005(8) 0.0014(8) -0.0009(8)
C23 0.0210(10) 0.0261(11) 0.0307(12) 0.0059(9) -0.0004(9) -0.0030(8)
C24 0.0297(11) 0.0182(10) 0.0335(12) -0.0010(9) -0.0017(9) -0.0002(9)
C25 0.0232(10) 0.0209(11) 0.0213(11) -0.0026(8) 0.0004(9) 0.0063(8)
O1 0.0335(8) 0.0316(8) 0.0271(8) 0.0025(6) -0.0059(6) -0.0006(6)

loop_
_atom_type_symbol
_atom_type_description
_atom_type_scat_dispersion_real
_atom_type_scat_dispersion_imag
_atom_type_scat_source
C C 0.0033 0.0016 'International Tables Vol C Tables 4.2.6.8 and 6.1.1.4'
H H 0.0000 0.0000 'International Tables Vol C Tables 4.2.6.8 and 6.1.1.4'
B B 0.0013 0.0007 'International Tables Vol C Tables 4.2.6.8 and 6.1.1.4'
O O 0.0106 0.0060 'International Tables Vol C Tables 4.2.6.8 and 6.1.1.4'

loop_
_geom_angle_atom_site_label_1
_geom_angle_atom_site_label_2
_geom_angle_atom_site_label_3
_geom_angle
C1 B1 C7 120.40(16)
C1 B1 C13 119.78(17)
C7 B1 C13 119.77(17)
C6 C1 C2 121.10(16)
C6 C1 B1 119.25(16)
C2 C1 B1 119.64(16)
C3 C2 C1 118.56(16)
C3 C2 C19 118.95(16)
C1 C2 C19 122.48(15)
C2 C3 C4 120.20(17)
C5 C4 C3 121.48(17)
C4 C5 C6 120.09(16)
C5 C6 C1 118.53(16)
C5 C6 C22 119.27(15)
C1 C6 C22 122.13(15)
C8 C7 C12 120.63(16)
C8 C7 B1 119.64(16)
C12 C7 B1 119.73(16)
C7 C8 C9 117.62(16)
C7 C8 C22 122.01(15)
C9 C8 C22 120.22(16)
C10 C9 C8 121.33(17)
C9 C10 C11 120.90(17)
C12 C11 C10 118.94(17)
C11 C12 C7 120.55(16)
C11 C12 C25 119.05(16)
C7 C12 C25 120.37(16)
C14 C13 C18 120.77(16)
C14 C13 B1 119.38(16)
C18 C13 B1 119.85(16)
C15 C14 C13 120.34(17)
C15 C14 C25 119.14(16)
C13 C14 C25 120.52(16)
C16 C15 C14 118.81(17)
C17 C16 C15 120.94(17)
C16 C17 C18 121.60(17)
C17 C18 C13 117.53(17)
C17 C18 C19 119.97(16)
C13 C18 C19 122.50(15)
C18 C19 C20 107.77(14)
C18 C19 C2 115.61(14)
C20 C19 C2 107.93(14)
C18 C19 C21 108.06(14)
C20 C19 C21 109.37(14)
C2 C19 C21 108.00(13)
C8 C22 C6 116.02(14)
C8 C22 C23 109.73(14)
C6 C22 C23 108.31(13)
C8 C22 C24 106.20(14)
C6 C22 C24 107.09(14)
C23 C22 C24 109.29(14)
O1 C25 C12 119.88(16)
O1 C25 C14 119.98(16)
C12 C25 C14 120.14(15)

loop_
_geom_bond_atom_site_label_1
_geom_bond_atom_site_label_2
_geom_bond_distance
B1 C1 1.506(3)
B1 C7 1.518(2)
B1 C13 1.528(2)
C1 C6 1.411(2)
C1 C2 1.414(2)
C2 C3 1.382(2)
C2 C19 1.546(2)
C3 C4 1.386(2)
C4 C5 1.384(2)
C5 C6 1.387(2)
C6 C22 1.544(2)
C7 C8 1.404(2)
C7 C12 1.403(2)
C8 C9 1.402(2)
C8 C22 1.530(2)
C9 C10 1.381(2)
C10 C11 1.389(2)
C11 C12 1.387(2)
C12 C25 1.505(2)
C13 C14 1.404(2)
C13 C18 1.403(2)
C14 C15 1.391(2)
C14 C25 1.505(2)
C15 C16 1.388(2)
C16 C17 1.379(2)
C17 C18 1.397(2)
C18 C19 1.536(2)
C19 C20 1.546(2)
C19 C21 1.550(2)
C22 C23 1.549(2)
C22 C24 1.550(2)
C25 O1 1.2247(19)

loop_
_geom_torsion_atom_site_label_1
_geom_torsion_atom_site_label_2
_geom_torsion_atom_site_label_3
_geom_torsion_atom_site_label_4
_geom_torsion
C7 B1 C1 C6 2.0(2)
C13 B1 C1 C6 -175.27(14)
C7 B1 C1 C2 -179.22(14)
C13 B1 C1 C2 3.5(2)
C6 C1 C2 C3 -1.2(2)
B1 C1 C2 C3 -179.97(15)
C6 C1 C2 C19 177.99(14)
B1 C1 C2 C19 -0.7(2)
C1 C2 C3 C4 1.3(2)
C19 C2 C3 C4 -177.90(14)
C2 C3 C4 C5 0.2(2)
C3 C4 C5 C6 -1.9(3)
C4 C5 C6 C1 2.0(2)
C4 C5 C6 C22 179.01(15)
C2 C1 C6 C5 -0.4(2)
B1 C1 C6 C5 178.31(15)
C2 C1 C6 C22 -177.37(15)
B1 C1 C6 C22 1.4(2)
C1 B1 C7 C8 0.3(2)
C13 B1 C7 C8 177.60(15)
C1 B1 C7 C12 -179.47(15)
C13 B1 C7 C12 -2.2(2)
C12 C7 C8 C9 -1.8(2)
B1 C7 C8 C9 178.39(15)
C12 C7 C8 C22 173.75(15)
B1 C7 C8 C22 -6.0(2)
C7 C8 C9 C10 0.3(2)
C22 C8 C9 C10 -175.41(15)
C8 C9 C10 C11 1.3(3)
C9 C10 C11 C12 -1.3(2)
C10 C11 C12 C7 -0.3(2)
C10 C11 C12 C25 177.71(15)
C8 C7 C12 C11 1.9(2)
B1 C7 C12 C11 -178.34(15)
C8 C7 C12 C25 -176.10(14)
B1 C7 C12 C25 3.7(2)
C1 B1 C13 C14 177.05(15)
C7 B1 C13 C14 -0.3(2)
C1 B1 C13 C18 -2.6(2)
C7 B1 C13 C18 -179.92(15)
C18 C13 C14 C15 1.1(2)
B1 C13 C14 C15 -178.52(15)
C18 C13 C14 C25 -179.29(15)
B1 C13 C14 C25 1.1(2)
C13 C14 C15 C16 -1.2(2)
C25 C14 C15 C16 179.24(15)
C14 C15 C16 C17 0.3(3)
C15 C16 C17 C18 0.6(3)
C16 C17 C18 C13 -0.7(2)
C16 C17 C18 C19 179.82(16)
C14 C13 C18 C17 -0.2(2)
B1 C13 C18 C17 179.44(15)
C14 C13 C18 C19 179.30(15)
B1 C13 C18 C19 -1.0(2)
C17 C18 C19 C20 62.31(19)
C13 C18 C19 C20 -117.19(17)
C17 C18 C19 C2 -176.89(14)
C13 C18 C19 C2 3.6(2)
C17 C18 C19 C21 -55.8(2)
C13 C18 C19 C21 124.72(16)
C3 C2 C19 C18 176.53(15)
C1 C2 C19 C18 -2.7(2)
C3 C2 C19 C20 -62.76(19)
C1 C2 C19 C20 118.02(17)
C3 C2 C19 C21 55.4(2)
C1 C2 C19 C21 -123.83(17)
C7 C8 C22 C6 9.0(2)
C9 C8 C22 C6 -175.53(14)
C7 C8 C22 C23 132.12(16)
C9 C8 C22 C23 -52.4(2)
C7 C8 C22 C24 -109.86(17)
C9 C8 C22 C24 65.62(19)
C5 C6 C22 C8 176.50(15)
C1 C6 C22 C8 -6.6(2)
C5 C6 C22 C23 52.6(2)
C1 C6 C22 C23 -130.46(16)
C5 C6 C22 C24 -65.14(19)
C1 C6 C22 C24 111.77(17)
C11 C12 C25 O1 -1.3(2)
C7 C12 C25 O1 176.74(16)
C11 C12 C25 C14 179.09(15)
C7 C12 C25 C14 -2.9(2)
C15 C14 C25 O1 0.4(2)
C13 C14 C25 O1 -179.21(16)
C15 C14 C25 C12 180.00(15)
C13 C14 C25 C12 0.4(2)

loop_
_cod_related_entry_id
_cod_related_entry_database
_cod_related_entry_code
1 ChemSpider 30660604
